data_4512519
loop_
_publ_author_name
'Prohens, Rafel'
'Barbas, Rafael'
'Portell, Anna'
'Font-Bardia, Merc\`e'
'Alcob\'e, Xavier'
'Puigjaner, Cristina'

_publ_section_title
;
 Expanding the Crystal Form Landscape of the Antiviral Drug Adefovir
 Dipivoxil
;
_journal_issue 1
_journal_name_full 'Crystal Growth &amp; Design'
_journal_page_first 475
_journal_paper_doi 10.1021/cg501542h
_journal_volume 15
_journal_year 2015
_chemical_formula_moiety 'C20 H32 N5 O8 P, C H4 O'
_chemical_formula_sum 'C21 H36 N5 O9 P'
_chemical_formula_weight 533.52
_chemical_name_systematic
;
 ?
;
_space_group_IT_number 2
_symmetry_cell_setting triclinic
_symmetry_space_group_name_Hall '-P 1'
_symmetry_space_group_name_H-M 'P -1'
_atom_sites_solution_hydrogens geom
_atom_sites_solution_primary direct
_atom_sites_solution_secondary difmap
_audit_creation_method SHELXL-97
_cell_angle_alpha 116.71(2)
_cell_angle_beta 105.63(3)
_cell_angle_gamma 96.82(3)
_cell_formula_units_Z 2
_cell_length_a 10.568(6)
_cell_length_b 12.031(5)
_cell_length_c 13.327(5)
_cell_measurement_reflns_used 314
_cell_measurement_temperature 293(2)
_cell_measurement_theta_max 31
_cell_measurement_theta_min 3
_cell_volume 1399.9(12)
_computing_cell_refinement 'AUTOMAR (Claudio Klein, 2007)'
_computing_data_collection 'MARXDS (Claudio Klein, 2005)'
_computing_data_reduction 'MARSCALE (Claudio Klein, 2007)'
_computing_molecular_graphics 'ORTEP (Brueggermann and Smith, 1990)'
_computing_publication_material 'PLATON (Spek, 1990)'
_computing_structure_refinement 'SHELXL-97 (Sheldrick, 1997)'
_computing_structure_solution 'SHELXS-97 (Sheldrick, 1997)'
_diffrn_ambient_temperature 293(2)
_diffrn_measured_fraction_theta_full 0.937
_diffrn_measured_fraction_theta_max 0.721
_diffrn_measurement_device_type 'Mar345 with image plate detector'
_diffrn_measurement_method 'phi scan'
_diffrn_radiation_monochromator graphite
_diffrn_radiation_source 'fine-focus sealed tube'
_diffrn_radiation_type MoK\a
_diffrn_radiation_wavelength 0.71073
_diffrn_reflns_av_R_equivalents 0.0412
_diffrn_reflns_av_sigmaI/netI 0.0382
_diffrn_reflns_limit_h_max 14
_diffrn_reflns_limit_h_min -14
_diffrn_reflns_limit_k_max 17
_diffrn_reflns_limit_k_min -18
_diffrn_reflns_limit_l_max 20
_diffrn_reflns_limit_l_min -17
_diffrn_reflns_number 13925
_diffrn_reflns_theta_full 25.00
_diffrn_reflns_theta_max 32.37
_diffrn_reflns_theta_min 2.73
_exptl_absorpt_coefficient_mu 0.152
_exptl_absorpt_correction_T_max 0.99
_exptl_absorpt_correction_T_min 0.98
_exptl_absorpt_correction_type empirical
_exptl_absorpt_process_details sadabs
_exptl_crystal_colour colourless
_exptl_crystal_density_diffrn 1.266
_exptl_crystal_density_method 'not measured'
_exptl_crystal_description prism
_exptl_crystal_F_000 568
_exptl_crystal_size_max 0.15
_exptl_crystal_size_mid 0.09
_exptl_crystal_size_min 0.08
_refine_diff_density_max 0.324
_refine_diff_density_min -0.248
_refine_diff_density_rms 0.070
_refine_ls_extinction_coef 0.049(4)
_refine_ls_extinction_expression Fc^*^=kFc[1+0.001xFc^2^\l^3^/sin(2\q)]^-1/4^
_refine_ls_extinction_method SHELXL
_refine_ls_goodness_of_fit_ref 1.093
_refine_ls_hydrogen_treatment mixed
_refine_ls_matrix_type full
_refine_ls_number_parameters 383
_refine_ls_number_reflns 7227
_refine_ls_number_restraints 6
_refine_ls_restrained_S_all 1.100
_refine_ls_R_factor_all 0.0707
_refine_ls_R_factor_gt 0.0554
_refine_ls_shift/su_max 0.000
_refine_ls_shift/su_mean 0.000
_refine_ls_structure_factor_coef Fsqd
_refine_ls_weighting_details 'calc w=1/[\s^2^(Fo^2^)+(0.0790P)^2^+0.1280P] where P=(Fo^2^+2Fc^2^)/3'
_refine_ls_weighting_scheme calc
_refine_ls_wR_factor_gt 0.1504
_refine_ls_wR_factor_ref 0.1601
_reflns_number_gt 5487
_reflns_number_total 7227
_reflns_threshold_expression >2sigma(I)
_cod_data_source_file cg501542h_si_003.cif
_cod_data_source_block anmm129a
_cod_depositor_comments 'Adding full bibliography for 4512519--4512522.cif.'
_cod_original_cell_volume 1399.9(11)
_cod_original_sg_symbol_H-M P-1
_cod_database_code 4512519

loop_
_symmetry_equiv_pos_as_xyz
'x, y, z'
'-x, -y, -z'

loop_
_atom_site_label
_atom_site_type_symbol
_atom_site_fract_x
_atom_site_fract_y
_atom_site_fract_z
_atom_site_U_iso_or_equiv
_atom_site_adp_type
_atom_site_occupancy
_atom_site_symmetry_multiplicity
_atom_site_calc_flag
_atom_site_refinement_flags
_atom_site_disorder_assembly
_atom_site_disorder_group
P1 P 0.72125(4) 0.05704(4) 0.48676(4) 0.05050(14) Uani 1 1 d U . .
O1 O 0.78430(12) 0.04068(11) 0.68406(10) 0.0542(3) Uani 1 1 d . . .
O2 O 0.63120(14) 0.14120(12) 0.50813(11) 0.0614(3) Uani 1 1 d U . .
O3 O 0.65079(13) -0.09320(11) 0.41382(11) 0.0568(3) Uani 1 1 d . . .
O4 O 0.54921(15) -0.20917(13) 0.20714(12) 0.0695(4) Uani 1 1 d . . .
O5 O 0.5347(2) -0.03149(17) 0.19463(17) 0.0919(5) Uani 1 1 d U . .
O6 O 0.80911(14) 0.07538(12) 0.41296(11) 0.0611(3) Uani 1 1 d . . .
O7 O 0.93297(13) 0.29093(12) 0.50668(11) 0.0617(3) Uani 1 1 d . . .
O8 O 1.0875(2) 0.22315(18) 0.42480(16) 0.0979(5) Uani 1 1 d U . .
N1 N 0.64740(16) -0.57588(14) 0.60425(14) 0.0624(4) Uani 1 1 d . . .
H1AN H 0.6694 -0.6424 0.6044 0.075 Uiso 1 1 calc R . .
H1BN H 0.5738 -0.5861 0.5498 0.075 Uiso 1 1 calc R . .
N2 N 0.84254(17) -0.44444(14) 0.77297(14) 0.0640(4) Uani 1 1 d D . .
N3 N 0.91077(16) -0.21061(15) 0.86971(13) 0.0612(4) Uani 1 1 d . . .
N4 N 0.58882(14) -0.32239(13) 0.62797(12) 0.0513(3) Uani 1 1 d . . .
N5 N 0.74169(14) -0.13258(13) 0.77550(12) 0.0498(3) Uani 1 1 d . . .
C1 C 0.72683(17) -0.45776(16) 0.68792(15) 0.0523(4) Uani 1 1 d . . .
C2 C 0.9254(2) -0.3239(2) 0.85503(18) 0.0699(5) Uani 1 1 d . . .
H2 H 1.0047 -0.3200 0.9095 0.084 Uiso 1 1 calc R . .
C3 C 0.79298(16) -0.22605(15) 0.78702(13) 0.0486(3) Uani 1 1 d . . .
C4 C 0.69847(16) -0.34289(15) 0.69669(14) 0.0480(3) Uani 1 1 d . . .
C5 C 0.62082(16) -0.19576(15) 0.67921(14) 0.0520(4) Uani 1 1 d . . .
H5 H 0.5658 -0.1526 0.6522 0.062 Uiso 1 1 calc R . .
C6 C 0.80622(18) 0.00781(15) 0.84838(14) 0.0526(4) Uani 1 1 d . . .
H6A H 0.8692 0.0286 0.9264 0.063 Uiso 1 1 calc R . .
H6B H 0.7363 0.0522 0.8616 0.063 Uiso 1 1 calc R . .
C7 C 0.88191(17) 0.05522(16) 0.78902(14) 0.0529(4) Uani 1 1 d . . .
H7A H 0.9332 0.1456 0.8435 0.063 Uiso 1 1 calc R . .
H7B H 0.9456 0.0053 0.7675 0.063 Uiso 1 1 calc R . .
C8 C 0.84867(17) 0.07482(16) 0.61727(15) 0.0540(4) Uani 1 1 d . . .
H8A H 0.9069 0.0194 0.5925 0.065 Uiso 1 1 calc R . .
H8B H 0.9055 0.1638 0.6674 0.065 Uiso 1 1 calc R . .
C9 C 0.5226(2) -0.15423(19) 0.31682(16) 0.0633(4) Uani 1 1 d . . .
H9A H 0.4719 -0.0914 0.3197 0.076 Uiso 1 1 calc R . .
H9B H 0.4689 -0.2215 0.3218 0.076 Uiso 1 1 calc R . .
C10 C 0.5534(2) -0.1372(2) 0.15407(18) 0.0660(4) Uani 1 1 d U A .
C11 C 0.5948(3) -0.2003(3) 0.0456(2) 0.0793(6) Uani 1 1 d . . .
C12 C 0.5614(6) -0.3526(4) -0.0115(4) 0.1090(13) Uani 0.75 1 d P A 1
H12A H 0.6099 -0.3725 0.0476 0.164 Uiso 0.75 1 calc PR A 1
H12B H 0.5892 -0.3887 -0.0797 0.164 Uiso 0.75 1 calc PR A 1
H12C H 0.4648 -0.3888 -0.0369 0.164 Uiso 0.75 1 calc PR A 1
C13 C 0.5124(5) -0.1954(5) -0.0582(4) 0.1078(14) Uani 0.75 1 d P A 1
H13A H 0.4172 -0.2284 -0.0754 0.162 Uiso 0.75 1 calc PR A 1
H13B H 0.5350 -0.2471 -0.1268 0.162 Uiso 0.75 1 calc PR A 1
H13C H 0.5305 -0.1073 -0.0411 0.162 Uiso 0.75 1 calc PR A 1
C14 C 0.7505(4) -0.1620(6) 0.0940(4) 0.1304(18) Uani 0.75 1 d P A 1
H14A H 0.7831 -0.1749 0.1614 0.196 Uiso 0.75 1 calc PR A 1
H14B H 0.7849 -0.0724 0.1193 0.196 Uiso 0.75 1 calc PR A 1
H14C H 0.7816 -0.2146 0.0317 0.196 Uiso 0.75 1 calc PR A 1
C12' C 0.4470(16) -0.238(2) -0.0514(12) 0.140(8) Uani 0.25 1 d P A 2
H12D H 0.4150 -0.1621 -0.0323 0.210 Uiso 0.25 1 calc PR A 2
H12E H 0.3848 -0.3018 -0.0501 0.210 Uiso 0.25 1 calc PR A 2
H12F H 0.4521 -0.2723 -0.1301 0.210 Uiso 0.25 1 calc PR A 2
C13' C 0.6695(16) -0.2959(12) 0.0365(12) 0.093(3) Uani 0.25 1 d P A 2
H13D H 0.7569 -0.2555 0.1013 0.139 Uiso 0.25 1 calc PR A 2
H13E H 0.6826 -0.3320 -0.0392 0.139 Uiso 0.25 1 calc PR A 2
H13F H 0.6184 -0.3637 0.0413 0.139 Uiso 0.25 1 calc PR A 2
C14' C 0.7012(11) -0.0737(8) 0.0603(9) 0.076(2) Uani 0.25 1 d P A 2
H14D H 0.6583 -0.0050 0.0730 0.114 Uiso 0.25 1 calc PR A 2
H14E H 0.7217 -0.1002 -0.0116 0.114 Uiso 0.25 1 calc PR A 2
H14F H 0.7844 -0.0438 0.1280 0.114 Uiso 0.25 1 calc PR A 2
C15 C 0.8299(2) 0.18885(19) 0.40259(17) 0.0657(5) Uani 1 1 d . . .
H15A H 0.8553 0.1704 0.3331 0.079 Uiso 1 1 calc R . .
H15B H 0.7454 0.2137 0.3905 0.079 Uiso 1 1 calc R . .
C16 C 1.06284(19) 0.29703(17) 0.50766(17) 0.0579(4) Uani 1 1 d U B .
C17 C 1.1683(2) 0.40845(18) 0.62544(17) 0.0611(4) Uani 1 1 d . . .
C18 C 1.1737(14) 0.3648(13) 0.7176(14) 0.090(3) Uani 0.50 1 d P B 3
H18A H 1.2394 0.4305 0.7950 0.135 Uiso 0.50 1 calc PR B 3
H18B H 1.1998 0.2856 0.6926 0.135 Uiso 0.50 1 calc PR B 3
H18C H 1.0851 0.3508 0.7233 0.135 Uiso 0.50 1 calc PR B 3
C19 C 1.3077(19) 0.420(2) 0.6193(15) 0.113(6) Uani 0.50 1 d P B 3
H19A H 1.3728 0.4908 0.6944 0.169 Uiso 0.50 1 calc PR B 3
H19B H 1.3085 0.4365 0.5552 0.169 Uiso 0.50 1 calc PR B 3
H19C H 1.3316 0.3413 0.6043 0.169 Uiso 0.50 1 calc PR B 3
C20 C 1.1511(16) 0.5367(15) 0.6325(13) 0.094(3) Uani 0.50 1 d P B 3
H20A H 1.2173 0.6080 0.7063 0.141 Uiso 0.50 1 calc PR B 3
H20B H 1.0607 0.5423 0.6303 0.141 Uiso 0.50 1 calc PR B 3
H20C H 1.1647 0.5397 0.5653 0.141 Uiso 0.50 1 calc PR B 3
C18' C 1.1451(13) 0.4040(13) 0.7350(13) 0.087(2) Uani 0.50 1 d P B 4
H18D H 1.2124 0.4743 0.8089 0.131 Uiso 0.50 1 calc PR B 4
H18E H 1.1534 0.3233 0.7299 0.131 Uiso 0.50 1 calc PR B 4
H18F H 1.0553 0.4119 0.7333 0.131 Uiso 0.50 1 calc PR B 4
C19' C 1.3126(18) 0.404(2) 0.6229(17) 0.106(5) Uani 0.50 1 d P B 4
H19D H 1.3797 0.4743 0.6971 0.159 Uiso 0.50 1 calc PR B 4
H19E H 1.3213 0.4123 0.5565 0.159 Uiso 0.50 1 calc PR B 4
H19F H 1.3267 0.3232 0.6137 0.159 Uiso 0.50 1 calc PR B 4
C20' C 1.1241(16) 0.5297(15) 0.6633(13) 0.092(3) Uani 0.50 1 d P B 4
H20D H 1.1924 0.5984 0.7375 0.139 Uiso 0.50 1 calc PR B 4
H20E H 1.0390 0.5157 0.6746 0.139 Uiso 0.50 1 calc PR B 4
H20F H 1.1125 0.5530 0.6019 0.139 Uiso 0.50 1 calc PR B 4
O1W O 0.8661(2) -0.63539(16) 0.83695(18) 0.1007(6) Uani 1 1 d D . .
H1OW H 0.859(3) -0.570(2) 0.816(3) 0.121 Uiso 1 1 d D . .
C1W C 0.8046(3) -0.6058(3) 0.9182(3) 0.0972(8) Uani 1 1 d . . .
H1WA H 0.8651 -0.5326 0.9938 0.117 Uiso 1 1 calc R . .
H1WB H 0.7826 -0.6786 0.9288 0.117 Uiso 1 1 calc R . .
H1W H 0.7222 -0.5851 0.8899 0.117 Uiso 1 1 calc R . .

loop_
_atom_site_aniso_label
_atom_site_aniso_U_11
_atom_site_aniso_U_22
_atom_site_aniso_U_33
_atom_site_aniso_U_23
_atom_site_aniso_U_13
_atom_site_aniso_U_12
P1 0.0572(2) 0.0453(2) 0.0491(2) 0.02413(18) 0.01901(17) 0.01402(17)
O1 0.0545(6) 0.0559(6) 0.0517(6) 0.0290(5) 0.0162(5) 0.0130(5)
O2 0.0686(7) 0.0558(6) 0.0613(7) 0.0292(6) 0.0241(6) 0.0223(5)
O3 0.0628(7) 0.0488(6) 0.0547(6) 0.0253(5) 0.0179(5) 0.0126(5)
O4 0.0764(9) 0.0660(8) 0.0634(7) 0.0304(7) 0.0263(7) 0.0182(7)
O5 0.1117(13) 0.0885(10) 0.0974(12) 0.0529(10) 0.0509(11) 0.0447(10)
O6 0.0716(8) 0.0558(6) 0.0600(7) 0.0307(6) 0.0278(6) 0.0165(6)
O7 0.0651(7) 0.0556(7) 0.0607(7) 0.0276(6) 0.0220(6) 0.0133(6)
O8 0.1034(13) 0.0884(11) 0.0838(11) 0.0233(9) 0.0451(10) 0.0253(10)
N1 0.0632(9) 0.0517(7) 0.0659(9) 0.0286(7) 0.0161(7) 0.0167(7)
N2 0.0677(9) 0.0585(8) 0.0600(8) 0.0283(7) 0.0159(7) 0.0217(7)
N3 0.0619(8) 0.0578(8) 0.0543(8) 0.0254(7) 0.0125(6) 0.0170(7)
N4 0.0519(7) 0.0474(7) 0.0517(7) 0.0251(6) 0.0148(6) 0.0132(6)
N5 0.0540(7) 0.0452(6) 0.0463(6) 0.0226(6) 0.0143(5) 0.0121(5)
C1 0.0546(8) 0.0496(8) 0.0509(8) 0.0244(7) 0.0177(7) 0.0159(7)
C2 0.0732(12) 0.0659(11) 0.0611(10) 0.0289(9) 0.0139(9) 0.0250(9)
C3 0.0526(8) 0.0472(7) 0.0447(7) 0.0230(7) 0.0160(6) 0.0141(6)
C4 0.0497(8) 0.0458(7) 0.0462(7) 0.0223(6) 0.0157(6) 0.0131(6)
C5 0.0520(8) 0.0484(8) 0.0515(8) 0.0250(7) 0.0136(7) 0.0130(6)
C6 0.0598(9) 0.0442(7) 0.0459(7) 0.0198(7) 0.0144(7) 0.0119(7)
C7 0.0528(8) 0.0497(8) 0.0480(7) 0.0226(7) 0.0117(6) 0.0107(7)
C8 0.0555(9) 0.0529(8) 0.0536(8) 0.0276(7) 0.0192(7) 0.0130(7)
C9 0.0634(10) 0.0634(10) 0.0568(9) 0.0270(8) 0.0223(8) 0.0099(8)
C10 0.0629(10) 0.0733(10) 0.0633(10) 0.0356(10) 0.0225(8) 0.0197(9)
C11 0.0850(14) 0.0937(16) 0.0666(12) 0.0416(12) 0.0329(11) 0.0320(12)
C12 0.130(4) 0.102(3) 0.093(3) 0.040(2) 0.048(3) 0.045(3)
C13 0.118(4) 0.129(4) 0.089(3) 0.057(3) 0.043(3) 0.053(3)
C14 0.094(3) 0.166(5) 0.094(3) 0.034(3) 0.047(2) 0.017(3)
C12' 0.109(11) 0.205(19) 0.060(6) 0.044(8) 0.027(7) -0.006(11)
C13' 0.133(10) 0.088(7) 0.099(8) 0.059(7) 0.069(8) 0.059(7)
C14' 0.099(6) 0.067(5) 0.079(5) 0.040(4) 0.052(5) 0.027(5)
C15 0.0712(11) 0.0630(10) 0.0628(10) 0.0352(9) 0.0204(9) 0.0121(9)
C16 0.0628(10) 0.0547(9) 0.0589(9) 0.0304(7) 0.0227(7) 0.0162(7)
C17 0.0638(10) 0.0605(10) 0.0599(9) 0.0295(9) 0.0249(8) 0.0179(8)
C18 0.081(6) 0.109(8) 0.079(5) 0.050(6) 0.028(3) 0.014(4)
C19 0.109(10) 0.102(8) 0.097(8) 0.018(6) 0.066(7) 0.002(6)
C20 0.099(8) 0.067(3) 0.098(7) 0.043(4) 0.011(4) 0.017(4)
C18' 0.080(5) 0.106(7) 0.071(4) 0.045(5) 0.025(3) 0.014(4)
C19' 0.077(7) 0.090(6) 0.125(9) 0.040(7) 0.027(6) 0.022(5)
C20' 0.086(5) 0.066(4) 0.093(7) 0.028(4) 0.012(4) 0.009(3)
O1W 0.1312(16) 0.0833(11) 0.1032(13) 0.0514(10) 0.0501(12) 0.0459(11)
C1W 0.0861(16) 0.1017(19) 0.109(2) 0.0631(18) 0.0272(15) 0.0220(14)

loop_
_atom_type_symbol
_atom_type_description
_atom_type_scat_dispersion_real
_atom_type_scat_dispersion_imag
_atom_type_scat_source
C C 0.0033 0.0016 'International Tables Vol C Tables 4.2.6.8 and 6.1.1.4'
H H 0.0000 0.0000 'International Tables Vol C Tables 4.2.6.8 and 6.1.1.4'
N N 0.0061 0.0033 'International Tables Vol C Tables 4.2.6.8 and 6.1.1.4'
O O 0.0106 0.0060 'International Tables Vol C Tables 4.2.6.8 and 6.1.1.4'
P P 0.1023 0.0942 'International Tables Vol C Tables 4.2.6.8 and 6.1.1.4'

loop_
_geom_angle_atom_site_label_1
_geom_angle_atom_site_label_2
_geom_angle_atom_site_label_3
_geom_angle
O2 P1 O3 116.70(8)
O2 P1 O6 113.73(8)
O3 P1 O6 103.25(7)
O2 P1 C8 116.89(9)
O3 P1 C8 101.52(8)
O6 P1 C8 102.75(9)
C7 O1 C8 111.37(13)
C9 O3 P1 124.10(13)
C10 O4 C9 117.13(16)
C15 O6 P1 121.77(12)
C16 O7 C15 115.63(15)
C1 N1 H1AN 120.0
C1 N1 H1BN 120.0
H1AN N1 H1BN 120.0
C2 N2 C1 118.30(15)
C2 N3 C3 110.78(16)
C5 N4 C4 102.84(14)
C3 N5 C5 106.06(13)
C3 N5 C6 126.87(14)
C5 N5 C6 127.02(14)
N1 C1 N2 118.79(15)
N1 C1 C4 124.30(15)
N2 C1 C4 116.90(15)
N3 C2 N2 129.81(18)
N3 C2 H2 115.1
N2 C2 H2 115.1
N3 C3 N5 127.81(15)
N3 C3 C4 126.19(15)
N5 C3 C4 105.99(14)
C3 C4 N4 110.67(14)
C3 C4 C1 117.93(15)
N4 C4 C1 131.40(14)
N4 C5 N5 114.43(15)
N4 C5 H5 122.8
N5 C5 H5 122.8
N5 C6 C7 112.00(13)
N5 C6 H6A 109.2
C7 C6 H6A 109.2
N5 C6 H6B 109.2
C7 C6 H6B 109.2
H6A C6 H6B 107.9
O1 C7 C6 107.77(14)
O1 C7 H7A 110.2
C6 C7 H7A 110.2
O1 C7 H7B 110.2
C6 C7 H7B 110.2
H7A C7 H7B 108.5
O1 C8 P1 109.71(12)
O1 C8 H8A 109.7
P1 C8 H8A 109.7
O1 C8 H8B 109.7
P1 C8 H8B 109.7
H8A C8 H8B 108.2
O3 C9 O4 107.49(15)
O3 C9 H9A 110.2
O4 C9 H9A 110.2
O3 C9 H9B 110.2
O4 C9 H9B 110.2
H9A C9 H9B 108.5
O5 C10 O4 122.63(19)
O5 C10 C11 125.1(2)
O4 C10 C11 112.06(19)
C13' C11 C10 118.8(5)
C13 C11 C10 113.7(3)
C13 C11 C14 123.7(4)
C10 C11 C14 106.3(2)
C13 C11 C12 99.1(3)
C10 C11 C12 112.1(2)
C14 C11 C12 100.8(3)
C13' C11 C12' 121.2(10)
C10 C11 C12' 95.3(6)
C13' C11 C14' 106.6(7)
C10 C11 C14' 102.4(3)
C12' C11 C14' 110.9(9)
C11 C12 H12A 109.5
C11 C12 H12B 109.5
H12A C12 H12B 109.5
C11 C12 H12C 109.5
H12A C12 H12C 109.5
H12B C12 H12C 109.5
C11 C13 H13A 109.5
C11 C13 H13B 109.5
H13A C13 H13B 109.5
C11 C13 H13C 109.5
H13A C13 H13C 109.5
H13B C13 H13C 109.5
C11 C14 H14A 109.5
C11 C14 H14B 109.5
H14A C14 H14B 109.5
C11 C14 H14C 109.5
H14A C14 H14C 109.5
H14B C14 H14C 109.5
C11 C12' H12D 109.5
C11 C12' H12E 109.5
H12D C12' H12E 109.5
C11 C12' H12F 109.5
H12D C12' H12F 109.5
H12E C12' H12F 109.5
C11 C13' H13D 109.5
C11 C13' H13E 109.5
H13D C13' H13E 109.5
C11 C13' H13F 109.5
H13D C13' H13F 109.5
H13E C13' H13F 109.5
C11 C14' H14D 109.5
C11 C14' H14E 109.5
H14D C14' H14E 109.5
C11 C14' H14F 109.5
H14D C14' H14F 109.5
H14E C14' H14F 109.5
O7 C15 O6 110.46(16)
O7 C15 H15A 109.6
O6 C15 H15A 109.6
O7 C15 H15B 109.6
O6 C15 H15B 109.6
H15A C15 H15B 108.1
O8 C16 O7 122.58(19)
O8 C16 C17 125.41(19)
O7 C16 C17 112.01(16)
C19 C17 C20' 115.5(10)
C19 C17 C16 110.7(7)
C20' C17 C16 111.2(6)
C19 C17 C18 104.9(9)
C20' C17 C18 109.2(6)
C16 C17 C18 104.6(6)
C19 C17 C20 97.8(10)
C16 C17 C20 108.5(6)
C18 C17 C20 129.5(6)
C20' C17 C19' 122.9(10)
C16 C17 C19' 109.0(8)
C18 C17 C19' 97.7(9)
C20 C17 C19' 106.0(10)
C19 C17 C18' 119.7(9)
C20' C17 C18' 87.9(6)
C16 C17 C18' 110.0(6)
C19' C17 C18' 114.0(9)
C17 C18 H18A 109.5
C17 C18 H18B 109.5
H18A C18 H18B 109.5
C17 C18 H18C 109.5
H18A C18 H18C 109.5
H18B C18 H18C 109.5
C17 C19 H19A 109.5
C17 C19 H19B 109.5
H19A C19 H19B 109.5
C17 C19 H19C 109.5
H19A C19 H19C 109.5
H19B C19 H19C 109.5
C17 C20 H20A 109.5
C17 C20 H20B 109.5
H20A C20 H20B 109.5
C17 C20 H20C 109.5
H20A C20 H20C 109.5
H20B C20 H20C 109.5
C17 C18' H18D 109.5
C17 C18' H18E 109.5
H18D C18' H18E 109.5
C17 C18' H18F 109.5
H18D C18' H18F 109.5
H18E C18' H18F 109.5
C17 C19' H19D 109.5
C17 C19' H19E 109.5
H19D C19' H19E 109.5
C17 C19' H19F 109.5
H19D C19' H19F 109.5
H19E C19' H19F 109.5
C17 C20' H20D 109.5
C17 C20' H20E 109.5
H20D C20' H20E 109.5
C17 C20' H20F 109.5
H20D C20' H20F 109.5
H20E C20' H20F 109.5
C1W O1W H1OW 102.7(19)
O1W C1W H1WA 109.5
O1W C1W H1WB 109.5
H1WA C1W H1WB 109.5
O1W C1W H1W 109.5
H1WA C1W H1W 109.5
H1WB C1W H1W 109.5

loop_
_geom_bond_atom_site_label_1
_geom_bond_atom_site_label_2
_geom_bond_distance
P1 O2 1.4586(14)
P1 O3 1.5740(15)
P1 O6 1.5864(14)
P1 C8 1.794(2)
O1 C7 1.418(2)
O1 C8 1.419(2)
O3 C9 1.418(2)
O4 C10 1.346(2)
O4 C9 1.432(2)
O5 C10 1.203(3)
O6 C15 1.430(2)
O7 C16 1.362(2)
O7 C15 1.399(2)
O8 C16 1.185(2)
N1 C1 1.325(2)
N1 H1AN 0.8600
N1 H1BN 0.8600
N2 C2 1.350(3)
N2 C1 1.360(2)
N3 C2 1.322(3)
N3 C3 1.349(2)
N4 C5 1.311(2)
N4 C4 1.393(2)
N5 C3 1.355(2)
N5 C5 1.366(2)
N5 C6 1.468(2)
C1 C4 1.409(2)
C2 H2 0.9300
C3 C4 1.386(2)
C5 H5 0.9300
C6 C7 1.493(2)
C6 H6A 0.9700
C6 H6B 0.9700
C7 H7A 0.9700
C7 H7B 0.9700
C8 H8A 0.9700
C8 H8B 0.9700
C9 H9A 0.9700
C9 H9B 0.9700
C10 C11 1.513(3)
C11 C13' 1.451(10)
C11 C13 1.454(5)
C11 C14 1.522(5)
C11 C12 1.584(5)
C11 C12' 1.592(16)
C11 C14' 1.681(9)
C12 H12A 0.9600
C12 H12B 0.9600
C12 H12C 0.9600
C13 H13A 0.9600
C13 H13B 0.9600
C13 H13C 0.9600
C14 H14A 0.9600
C14 H14B 0.9600
C14 H14C 0.9600
C12' H12D 0.9600
C12' H12E 0.9600
C12' H12F 0.9600
C13' H13D 0.9600
C13' H13E 0.9600
C13' H13F 0.9600
C14' H14D 0.9600
C14' H14E 0.9600
C14' H14F 0.9600
C15 H15A 0.9700
C15 H15B 0.9700
C16 C17 1.521(3)
C17 C19 1.491(16)
C17 C20' 1.493(17)
C17 C18 1.529(15)
C17 C20 1.538(15)
C17 C19' 1.541(17)
C17 C18' 1.566(14)
C18 H18A 0.9600
C18 H18B 0.9600
C18 H18C 0.9600
C19 H19A 0.9600
C19 H19B 0.9600
C19 H19C 0.9600
C20 H20A 0.9600
C20 H20B 0.9600
C20 H20C 0.9600
C18' H18D 0.9600
C18' H18E 0.9600
C18' H18F 0.9600
C19' H19D 0.9600
C19' H19E 0.9600
C19' H19F 0.9600
C20' H20D 0.9600
C20' H20E 0.9600
C20' H20F 0.9600
O1W C1W 1.344(3)
O1W H1OW 0.954(7)
C1W H1WA 0.9600
C1W H1WB 0.9600
C1W H1W 0.9600
